data_2018604
loop_
_publ_author_name
'Domasevitch, Konstantin V.'
'Rusanova, Julia A.'
'Gural'skiy, Ilya A.'
'Solntsev, Pavlo V.'

_publ_section_title
;
 Cadmium(II) chloride, bromide and iodide complexes with
 4,4'-bipyridazine: when are diazine and halide bridges (in)compatible?
;
_journal_coeditor_code EG3098
_journal_issue 11
_journal_name_full 'Acta Crystallographica Section C'
_journal_page_first m295
_journal_page_last m299
_journal_paper_doi 10.1107/S0108270112038048
_journal_volume 68
_journal_year 2012
_chemical_formula_iupac '[Cd Cl2 (C8 H6 N4)]'
_chemical_formula_moiety 'C8 H6 Cd Cl2 N4'
_chemical_formula_sum 'C8 H6 Cd Cl2 N4'
_chemical_formula_weight 341.47
_chemical_name_systematic
;Poly[di-\m-chlorido-\m-(4,4'-bipyridazine)-\k^2^<i>N</i>^1^:<i>N</i>^1'^-
cadmium(II)]
;
_space_group_IT_number 63
_space_group_name_Hall '-C 2c 2'
_symmetry_cell_setting orthorhombic
_symmetry_space_group_name_Hall '-C 2c 2'
_symmetry_space_group_name_H-M 'C m c m'
_atom_sites_solution_hydrogens geom
_atom_sites_solution_primary direct
_atom_sites_solution_secondary difmap
_audit_creation_method SHELXL-97
_cell_angle_alpha 90.00
_cell_angle_beta 90.00
_cell_angle_gamma 90.00
_cell_formula_units_Z 4
_cell_length_a 11.7374(10)
_cell_length_b 11.6511(10)
_cell_length_c 7.5484(8)
_cell_measurement_reflns_used 3205
_cell_measurement_temperature 223(2)
_cell_measurement_theta_max 28.12
_cell_measurement_theta_min 2.46
_cell_volume 1032.27(17)
_computing_cell_refinement 'IPDS Software (Stoe & Cie, 2000)'
_computing_data_collection 'IPDS Software (Stoe & Cie, 2000)'
_computing_data_reduction 'IPDS Software (Stoe & Cie, 2000)'
_computing_molecular_graphics 'DIAMOND (Brandenburg, 1999)'
_computing_publication_material 'WinGX (Farrugia, 1999)'
_computing_structure_refinement 'SHELXL97 (Sheldrick, 2008)'
_computing_structure_solution 'SHELXS97 (Sheldrick, 2008)'
_diffrn_ambient_temperature 223(2)
_diffrn_measured_fraction_theta_full 0.994
_diffrn_measured_fraction_theta_max 0.994
_diffrn_measurement_device_type 'Stoe imaging-plate diffraction system'
_diffrn_measurement_method '\f oscillation scans'
_diffrn_radiation_monochromator graphite
_diffrn_radiation_source 'fine-focus sealed tube'
_diffrn_radiation_type MoK\a
_diffrn_radiation_wavelength 0.71073
_diffrn_reflns_av_R_equivalents 0.0377
_diffrn_reflns_av_sigmaI/netI 0.0264
_diffrn_reflns_limit_h_max 15
_diffrn_reflns_limit_h_min -15
_diffrn_reflns_limit_k_max 15
_diffrn_reflns_limit_k_min -10
_diffrn_reflns_limit_l_max 9
_diffrn_reflns_limit_l_min -8
_diffrn_reflns_number 3205
_diffrn_reflns_theta_full 28.12
_diffrn_reflns_theta_max 28.12
_diffrn_reflns_theta_min 2.46
_diffrn_standards_decay_% 0
_exptl_absorpt_coefficient_mu 2.600
_exptl_absorpt_correction_T_max 0.7123
_exptl_absorpt_correction_T_min 0.6379
_exptl_absorpt_correction_type numerical
_exptl_absorpt_process_details '[X-RED (Stoe & Cie, 2001) and X-SHAPE (Stoe & Cie, 1999)]'
_exptl_crystal_colour colorless
_exptl_crystal_density_diffrn 2.197
_exptl_crystal_density_method 'not measured'
_exptl_crystal_description prism
_exptl_crystal_F_000 656
_exptl_crystal_size_max 0.19
_exptl_crystal_size_mid 0.15
_exptl_crystal_size_min 0.14
_refine_diff_density_max 1.220
_refine_diff_density_min -0.682
_refine_ls_extinction_method none
_refine_ls_goodness_of_fit_ref 1.014
_refine_ls_hydrogen_treatment constr
_refine_ls_matrix_type full
_refine_ls_number_parameters 47
_refine_ls_number_reflns 706
_refine_ls_number_restraints 0
_refine_ls_restrained_S_all 1.014
_refine_ls_R_factor_all 0.0328
_refine_ls_R_factor_gt 0.0285
_refine_ls_shift/su_max 0.000
_refine_ls_shift/su_mean 0.000
_refine_ls_structure_factor_coef Fsqd
_refine_ls_weighting_details 'calc w=1/[\s^2^(Fo^2^)+(0.0524P)^2^+0.0000P] where P=(Fo^2^+2Fc^2^)/3'
_refine_ls_weighting_scheme calc
_refine_ls_wR_factor_gt 0.0717
_refine_ls_wR_factor_ref 0.0734
_reflns_number_gt 625
_reflns_number_total 706
_reflns_threshold_expression I>2\s(I)
_cod_data_source_file eg3098.cif
_cod_data_source_block I
_cod_database_code 2018604
_cod_database_fobs_code 2018604

loop_
_symmetry_equiv_pos_as_xyz
'x, y, z'
'-x, -y, z+1/2'
'-x, y, -z+1/2'
'x, -y, -z'
'x+1/2, y+1/2, z'
'-x+1/2, -y+1/2, z+1/2'
'-x+1/2, y+1/2, -z+1/2'
'x+1/2, -y+1/2, -z'
'-x, -y, -z'
'x, y, -z-1/2'
'x, -y, z-1/2'
'-x, y, z'
'-x+1/2, -y+1/2, -z'
'x+1/2, y+1/2, -z-1/2'
'x+1/2, -y+1/2, z-1/2'
'-x+1/2, y+1/2, z'

loop_
_atom_site_type_symbol
_atom_site_label
_atom_site_fract_x
_atom_site_fract_y
_atom_site_fract_z
_atom_site_U_iso_or_equiv
_atom_site_adp_type
_atom_site_calc_flag
_atom_site_refinement_flags
_atom_site_occupancy
_atom_site_symmetry_multiplicity
Cd Cd1 0.5000 0.49083(3) 0.2500 0.01733(16) Uani d S 1 4
Cl Cl1 0.5000 0.34280(7) -0.00696(11) 0.0195(2) Uani d S 1 2
N N1 0.7016(3) 0.4997(2) 0.2500 0.0206(7) Uani d S 1 2
N N2 0.7607(3) 0.4016(3) 0.2500 0.0263(7) Uani d S 1 2
C C1 0.7567(3) 0.5992(3) 0.2500 0.0226(8) Uani d S 1 2
H H1 0.7138 0.6674 0.2500 0.027 Uiso calc SR 1 2
C C2 0.8743(3) 0.6075(3) 0.2500 0.0254(8) Uani d S 1 2
H H2 0.9106 0.6794 0.2500 0.031 Uiso calc SR 1 2
C C3 0.9365(3) 0.5078(3) 0.2500 0.0169(7) Uani d S 1 2
C C4 0.8740(3) 0.4059(3) 0.2500 0.0265(9) Uani d S 1 2
H H4 0.9143 0.3362 0.2500 0.032 Uiso calc SR 1 2

loop_
_atom_site_aniso_label
_atom_site_aniso_U_11
_atom_site_aniso_U_22
_atom_site_aniso_U_33
_atom_site_aniso_U_12
_atom_site_aniso_U_13
_atom_site_aniso_U_23
Cd1 0.0122(2) 0.0209(2) 0.0188(2) 0.000 0.000 0.000
Cl1 0.0261(5) 0.0129(5) 0.0194(5) 0.000 0.000 -0.0001(3)
N1 0.0136(13) 0.0161(16) 0.032(2) -0.0008(9) 0.000 0.000
N2 0.0216(15) 0.0195(16) 0.038(2) 0.0002(12) 0.000 0.000
C1 0.0200(16) 0.0198(17) 0.028(2) 0.0032(13) 0.000 0.000
C2 0.0216(18) 0.0230(18) 0.032(2) -0.0037(14) 0.000 0.000
C3 0.0132(17) 0.0222(18) 0.0152(18) 0.0002(11) 0.000 0.000
C4 0.0204(17) 0.0194(17) 0.040(3) 0.0011(14) 0.000 0.000

loop_
_atom_type_symbol
_atom_type_description
_atom_type_scat_dispersion_real
_atom_type_scat_dispersion_imag
_atom_type_scat_source
C C 0.0033 0.0016 'International Tables Vol C Tables 4.2.6.8 and 6.1.1.4'
H H 0.0000 0.0000 'International Tables Vol C Tables 4.2.6.8 and 6.1.1.4'
N N 0.0061 0.0033 'International Tables Vol C Tables 4.2.6.8 and 6.1.1.4'
Cl Cl 0.1484 0.1585 'International Tables Vol C Tables 4.2.6.8 and 6.1.1.4'
Cd Cd -0.8075 1.2024 'International Tables Vol C Tables 4.2.6.8 and 6.1.1.4'

loop_
_geom_angle_atom_site_label_1
_geom_angle_atom_site_label_2
_geom_angle_atom_site_label_3
_geom_angle_site_symmetry_1
_geom_angle_site_symmetry_3
_geom_angle
_geom_angle_publ_flag
N1 Cd1 N1 3_655 . 174.99(12) y
N1 Cd1 Cl1 3_655 . 91.66(4) ?
N1 Cd1 Cl1 . . 91.66(4) y
N1 Cd1 Cl1 3_655 10_556 91.66(4) ?
N1 Cd1 Cl1 . 10_556 91.66(4) ?
N1 Cd1 Cl1 . 2_665 88.18(4) y
Cl1 Cd1 Cl1 . 10_556 96.72(4) y
N1 Cd1 Cl1 3_655 2_665 88.18(5) ?
Cl1 Cd1 Cl1 . 2_665 175.07(3) y
Cl1 Cd1 Cl1 10_556 2_665 88.22(3) ?
N1 Cd1 Cl1 3_655 9_665 88.18(4) ?
N1 Cd1 Cl1 . 9_665 88.18(4) ?
Cl1 Cd1 Cl1 . 9_665 88.22(3) y
Cl1 Cd1 Cl1 10_556 9_665 175.07(3) ?
Cl1 Cd1 Cl1 2_665 9_665 86.85(4) y
Cd1 Cl1 Cd1 . 9_665 91.78(3) y
C1 N1 N2 . . 119.6(4) ?
C1 N1 Cd1 . . 121.7(2) ?
N2 N1 Cd1 . . 118.8(2) ?
C4 N2 N1 . . 119.1(3) ?
N1 C1 C2 . . 123.1(4) ?
N1 C1 H1 . . 118.4 ?
C2 C1 H1 . . 118.4 ?
C3 C2 C1 . . 118.2(4) ?
C3 C2 H2 . . 120.9 ?
C1 C2 H2 . . 120.9 ?
C2 C3 C4 . . 116.1(3) ?
C2 C3 C3 . 3_755 122.1(2) ?
C4 C3 C3 . 3_755 121.7(2) ?
N2 C4 C3 . . 123.9(4) ?
N2 C4 H4 . . 118.1 ?
C3 C4 H4 . . 118.1 ?

loop_
_geom_bond_atom_site_label_1
_geom_bond_atom_site_label_2
_geom_bond_site_symmetry_2
_geom_bond_distance
_geom_bond_publ_flag
Cd1 N1 3_655 2.368(3) ?
Cd1 N1 . 2.368(3) y
Cd1 Cl1 . 2.5955(9) y
Cd1 Cl1 10_556 2.5955(9) ?
Cd1 Cl1 2_665 2.6688(9) y
Cd1 Cl1 9_665 2.6688(9) ?
N1 C1 . 1.328(5) ?
N1 N2 . 1.337(4) ?
N2 C4 . 1.330(5) ?
C1 C2 . 1.383(5) ?
C1 H1 . 0.9400 ?
C2 C3 . 1.372(5) ?
C2 H2 . 0.9400 ?
C3 C4 . 1.395(5) ?
C3 C3 3_755 1.491(7) ?
C4 H4 . 0.9400 ?

loop_
_geom_torsion_atom_site_label_1
_geom_torsion_atom_site_label_2
_geom_torsion_atom_site_label_3
_geom_torsion_atom_site_label_4
_geom_torsion_site_symmetry_1
_geom_torsion_site_symmetry_4
_geom_torsion
N1 Cd1 Cl1 Cd1 3_655 9_665 88.13(5)
N1 Cd1 Cl1 Cd1 . 9_665 -88.13(5)
Cl1 Cd1 Cl1 Cd1 10_556 9_665 180.0
Cl1 Cd1 Cl1 Cd1 9_665 9_665 0.0
Cl1 Cd1 N1 C1 . . 131.62(2)
Cl1 Cd1 N1 C1 10_556 . -131.62(2)
Cl1 Cd1 N1 C1 2_665 . -43.451(19)
Cl1 Cd1 N1 C1 9_665 . 43.451(19)
Cl1 Cd1 N1 N2 . . -48.38(2)
Cl1 Cd1 N1 N2 10_556 . 48.38(2)
Cl1 Cd1 N1 N2 2_665 . 136.549(19)
Cl1 Cd1 N1 N2 9_665 . -136.549(19)
C1 N1 N2 C4 . . 0.0
Cd1 N1 N2 C4 . . 180.0
N2 N1 C1 C2 . . 0.0
Cd1 N1 C1 C2 . . 180.0
N1 C1 C2 C3 . . 0.0
C1 C2 C3 C4 . . 0.0
C1 C2 C3 C3 . 3_755 180.0
N1 N2 C4 C3 . . 0.0
C2 C3 C4 N2 . . 0.0
C3 C3 C4 N2 3_755 . 180.0
